data_4122361
loop_
_publ_author_name
'Xiong, Yun'
'Szilv\'asi, Tibor'
'Yao, Shenglai'
'Tan, Gengwen'
'Driess, Matthias'

_publ_section_title
;
 Synthesis and Unexpected Reactivity of Germyliumylidene Hydride [:GeH](+)
 Stabilized by a Bis(N-heterocyclic carbene)borate Ligand.
;
_journal_issue 32
_journal_name_full 'Journal of the American Chemical Society'
_journal_page_first 11300
_journal_page_last 11303
_journal_paper_doi 10.1021/ja506824s
_journal_volume 136
_journal_year 2014
_chemical_formula_sum 'C26 H32 B Cl Ge N4'
_chemical_formula_weight 519.41
_chemical_name_systematic
; 
 ? 
;
_space_group_IT_number 43
_symmetry_cell_setting orthorhombic
_symmetry_space_group_name_Hall 'F 2 -2d'
_symmetry_space_group_name_H-M 'F d d 2'
_atom_sites_solution_hydrogens geom
_atom_sites_solution_primary direct
_atom_sites_solution_secondary difmap
_audit_creation_method
;
CrysAlisPro, Agilent Technologies,
Version 1.171.37.31 (release 14-01-2014 CrysAlis171 .NET)
(compiled Jan 14 2014,18:38:05)
;
_cell_angle_alpha 90.00
_cell_angle_beta 90.00
_cell_angle_gamma 90.00
_cell_formula_units_Z 16
_cell_length_a 20.1882(3)
_cell_length_b 53.1595(11)
_cell_length_c 10.6226(2)
_cell_measurement_reflns_used 9297
_cell_measurement_temperature 150(2)
_cell_measurement_theta_max 73.4410
_cell_measurement_theta_min 3.2990
_cell_volume 11400.1(4)
_computing_cell_refinement
;
CrysAlisPro, Agilent Technologies,
Version 1.171.37.31 (release 14-01-2014 CrysAlis171 .NET)
(compiled Jan 14 2014,18:38:05)
;
_computing_data_collection
;
CrysAlisPro, Agilent Technologies,
Version 1.171.37.31 (release 14-01-2014 CrysAlis171 .NET)
(compiled Jan 14 2014,18:38:05)
;
_computing_data_reduction
;
CrysAlisPro, Agilent Technologies,
Version 1.171.37.31 (release 14-01-2014 CrysAlis171 .NET)
(compiled Jan 14 2014,18:38:05)
;
_computing_structure_refinement 'SHELXL-97 (Sheldrick, 1997)'
_computing_structure_solution 'SHELXS-97 (Sheldrick, 1990)'
_diffrn_ambient_temperature 150(2)
_diffrn_measured_fraction_theta_full 0.991
_diffrn_measured_fraction_theta_max 0.991
_diffrn_measurement_device 'four-circle diffractometer'
_diffrn_measurement_device_type 'SuperNova, Single source at offset, Atlas'
_diffrn_radiation_monochromator mirror
_diffrn_radiation_source 'fine-focus sealed tube'
_diffrn_radiation_type MoK\a
_diffrn_radiation_wavelength 0.71073
_diffrn_reflns_av_R_equivalents 0.0528
_diffrn_reflns_av_sigmaI/netI 0.0420
_diffrn_reflns_limit_h_max 25
_diffrn_reflns_limit_h_min -24
_diffrn_reflns_limit_k_max 65
_diffrn_reflns_limit_k_min -65
_diffrn_reflns_limit_l_max 13
_diffrn_reflns_limit_l_min -13
_diffrn_reflns_number 20207
_diffrn_reflns_theta_full 26.30
_diffrn_reflns_theta_max 26.30
_diffrn_reflns_theta_min 2.16
_exptl_absorpt_coefficient_mu 1.188
_exptl_absorpt_correction_T_max 1.00000
_exptl_absorpt_correction_T_min 0.25945
_exptl_absorpt_correction_type multi-scan
_exptl_absorpt_process_details
;
CrysAlisPro, Agilent Technologies,
Version 1.171.37.31 (release 14-01-2014 CrysAlis171 .NET)
(compiled Jan 14 2014,18:38:05)
Empirical absorption correction using spherical harmonics,
 implemented in SCALE3 ABSPACK scaling algorithm.
;
_exptl_crystal_colour colorless
_exptl_crystal_density_diffrn 1.211
_exptl_crystal_density_method 'not measured'
_exptl_crystal_description needle
_exptl_crystal_F_000 4320
_exptl_crystal_size_max 0.39
_exptl_crystal_size_mid 0.09
_exptl_crystal_size_min 0.08
_platon_squeeze_details
;
;
_refine_diff_density_max 1.462
_refine_diff_density_min -1.088
_refine_diff_density_rms 0.122
_refine_ls_abs_structure_details 'Flack H D (1983), Acta Cryst. A39, 876-881'
_refine_ls_abs_structure_Flack 0.612(17)
_refine_ls_extinction_method none
_refine_ls_goodness_of_fit_ref 1.059
_refine_ls_hydrogen_treatment constr
_refine_ls_matrix_type full
_refine_ls_number_parameters 304
_refine_ls_number_reflns 5378
_refine_ls_number_restraints 1
_refine_ls_restrained_S_all 1.059
_refine_ls_R_factor_all 0.0692
_refine_ls_R_factor_gt 0.0645
_refine_ls_shift/su_max 0.000
_refine_ls_shift/su_mean 0.000
_refine_ls_structure_factor_coef Fsqd
_refine_ls_weighting_details 'calc w=1/[\s^2^(Fo^2^)+(0.1356P)^2^+33.9875P] where P=(Fo^2^+2Fc^2^)/3'
_refine_ls_weighting_scheme calc
_refine_ls_wR_factor_gt 0.1768
_refine_ls_wR_factor_ref 0.1831
_reflns_number_gt 4951
_reflns_number_total 5378
_reflns_threshold_expression >2sigma(I)
_cod_data_source_file ja506824s_si_002.cif
_cod_data_source_block 2
_cod_depositor_comments 'Adding full bibliography for 4122361--4122364.cif.'
_cod_original_sg_symbol_H-M Fdd2
_cod_database_code 4122361

loop_
_symmetry_equiv_pos_as_xyz
'x, y, z'
'-x, -y, z'
'-x+1/4, y+1/4, z+1/4'
'x+1/4, -y+1/4, z+1/4'
'x, y+1/2, z+1/2'
'-x, -y+1/2, z+1/2'
'-x+1/4, y+3/4, z+3/4'
'x+1/4, -y+3/4, z+3/4'
'x+1/2, y, z+1/2'
'-x+1/2, -y, z+1/2'
'-x+3/4, y+1/4, z+3/4'
'x+3/4, -y+1/4, z+3/4'
'x+1/2, y+1/2, z'
'-x+1/2, -y+1/2, z'
'-x+3/4, y+3/4, z+1/4'
'x+3/4, -y+3/4, z+1/4'

loop_
_atom_site_label
_atom_site_type_symbol
_atom_site_fract_x
_atom_site_fract_y
_atom_site_fract_z
_atom_site_U_iso_or_equiv
_atom_site_adp_type
_atom_site_occupancy
_atom_site_symmetry_multiplicity
_atom_site_calc_flag
_atom_site_refinement_flags
Ge1 Ge 0.25416(3) 0.068160(9) 0.18653(7) 0.02995(18) Uani 1 1 d .
Cl1 Cl 0.19019(7) 0.06422(2) 0.00799(14) 0.0357(3) Uani 1 1 d .
N1 N 0.3086(2) 0.12166(7) 0.1551(4) 0.0237(8) Uani 1 1 d .
C1 C 0.3126(2) 0.09653(8) 0.1215(5) 0.0228(9) Uani 1 1 d .
B1 B 0.3951(3) 0.07069(9) -0.0226(5) 0.0225(10) Uani 1 1 d .
N2 N 0.3696(2) 0.09362(7) 0.0566(4) 0.0220(8) Uani 1 1 d .
C2 C 0.3625(3) 0.13409(9) 0.1064(5) 0.0306(11) Uani 1 1 d .
H2 H 0.3715 0.1516 0.1138 0.037 Uiso 1 1 calc R
N3 N 0.3705(2) 0.04569(8) 0.0433(4) 0.0248(8) Uani 1 1 d .
C3 C 0.4006(3) 0.11691(9) 0.0456(6) 0.0312(11) Uani 1 1 d .
H3 H 0.4411 0.1202 0.0033 0.037 Uiso 1 1 calc R
N4 N 0.31770(19) 0.01649(7) 0.1501(4) 0.0213(8) Uani 1 1 d .
C4 C 0.3192(2) 0.04183(9) 0.1221(4) 0.0219(9) Uani 1 1 d .
C5 C 0.4003(3) 0.02283(9) 0.0196(5) 0.0308(11) Uani 1 1 d .
H5 H 0.4374 0.0202 -0.0338 0.037 Uiso 1 1 calc R
C6 C 0.3680(3) 0.00480(9) 0.0847(5) 0.0300(11) Uani 1 1 d .
H6 H 0.3781 -0.0127 0.0854 0.036 Uiso 1 1 calc R
C7 C 0.2525(2) 0.13430(10) 0.2237(5) 0.0286(11) Uani 1 1 d .
C8 C 0.1876(3) 0.12895(12) 0.1544(6) 0.0385(13) Uani 1 1 d .
H8A H 0.1910 0.1349 0.0674 0.058 Uiso 1 1 calc R
H8B H 0.1511 0.1377 0.1969 0.058 Uiso 1 1 calc R
H8C H 0.1790 0.1108 0.1545 0.058 Uiso 1 1 calc R
C9 C 0.2491(3) 0.12469(12) 0.3589(6) 0.0401(13) Uani 1 1 d .
H9A H 0.2425 0.1064 0.3585 0.060 Uiso 1 1 calc R
H9B H 0.2120 0.1328 0.4026 0.060 Uiso 1 1 calc R
H9C H 0.2905 0.1287 0.4025 0.060 Uiso 1 1 calc R
C10 C 0.2650(3) 0.16266(11) 0.2261(7) 0.0418(14) Uani 1 1 d .
H10A H 0.3062 0.1661 0.2720 0.063 Uiso 1 1 calc R
H10B H 0.2280 0.1711 0.2683 0.063 Uiso 1 1 calc R
H10C H 0.2689 0.1689 0.1397 0.063 Uiso 1 1 calc R
C11 C 0.2738(3) 0.00348(10) 0.2438(5) 0.0277(10) Uani 1 1 d .
C12 C 0.2010(3) 0.00908(10) 0.2175(6) 0.0318(11) Uani 1 1 d .
H12A H 0.1933 0.0272 0.2233 0.048 Uiso 1 1 calc R
H12B H 0.1733 0.0004 0.2796 0.048 Uiso 1 1 calc R
H12C H 0.1895 0.0032 0.1328 0.048 Uiso 1 1 calc R
C13 C 0.2926(3) 0.01292(12) 0.3749(6) 0.0410(13) Uani 1 1 d .
H13A H 0.3378 0.0075 0.3950 0.062 Uiso 1 1 calc R
H13B H 0.2617 0.0060 0.4371 0.062 Uiso 1 1 calc R
H13C H 0.2904 0.0313 0.3766 0.062 Uiso 1 1 calc R
C14 C 0.2845(3) -0.02476(10) 0.2363(6) 0.0389(12) Uani 1 1 d .
H14A H 0.2794 -0.0303 0.1489 0.058 Uiso 1 1 calc R
H14B H 0.2519 -0.0333 0.2894 0.058 Uiso 1 1 calc R
H14C H 0.3293 -0.0288 0.2658 0.058 Uiso 1 1 calc R
C15 C 0.3649(2) 0.07238(9) -0.1641(5) 0.0238(10) Uani 1 1 d .
C16 C 0.3235(3) 0.09179(11) -0.2085(6) 0.0376(12) Uani 1 1 d .
H16 H 0.3100 0.1046 -0.1518 0.045 Uiso 1 1 calc R
C17 C 0.3020(3) 0.09270(13) -0.3302(6) 0.0438(14) Uani 1 1 d .
H17 H 0.2740 0.1061 -0.3558 0.053 Uiso 1 1 calc R
C18 C 0.3200(3) 0.07470(11) -0.4167(6) 0.0347(11) Uani 1 1 d .
H18 H 0.3040 0.0754 -0.5008 0.042 Uiso 1 1 calc R
C19 C 0.3619(3) 0.05557(11) -0.3786(6) 0.0352(11) Uani 1 1 d .
H19 H 0.3759 0.0432 -0.4372 0.042 Uiso 1 1 calc R
C20 C 0.3833(3) 0.05449(9) -0.2547(5) 0.0289(10) Uani 1 1 d .
H20 H 0.4116 0.0411 -0.2302 0.035 Uiso 1 1 calc R
C21 C 0.4755(3) 0.07084(9) -0.0164(5) 0.0263(10) Uani 1 1 d .
C22 C 0.5160(3) 0.07506(12) -0.1197(6) 0.0360(12) Uani 1 1 d .
H22 H 0.4963 0.0780 -0.1995 0.043 Uiso 1 1 calc R
C23 C 0.5851(3) 0.07517(15) -0.1098(8) 0.0500(17) Uani 1 1 d .
H23 H 0.6116 0.0780 -0.1824 0.060 Uiso 1 1 calc R
C24 C 0.6145(3) 0.07120(12) 0.0048(9) 0.0478(17) Uani 1 1 d .
H24 H 0.6614 0.0712 0.0116 0.057 Uiso 1 1 calc R
C25 C 0.5756(3) 0.06712(13) 0.1116(7) 0.0454(15) Uani 1 1 d .
H25 H 0.5957 0.0646 0.1915 0.055 Uiso 1 1 calc R
C26 C 0.5068(3) 0.06674(12) 0.0992(6) 0.0373(13) Uani 1 1 d .
H26 H 0.4804 0.0636 0.1716 0.045 Uiso 1 1 calc R

loop_
_atom_site_aniso_label
_atom_site_aniso_U_11
_atom_site_aniso_U_22
_atom_site_aniso_U_33
_atom_site_aniso_U_23
_atom_site_aniso_U_13
_atom_site_aniso_U_12
Ge1 0.0272(3) 0.0279(3) 0.0347(3) -0.0028(2) 0.0058(2) -0.0004(2)
Cl1 0.0300(6) 0.0286(5) 0.0484(8) -0.0043(5) -0.0126(6) 0.0024(5)
N1 0.0262(19) 0.0180(18) 0.027(2) -0.0022(15) 0.0015(16) 0.0005(15)
C1 0.025(2) 0.018(2) 0.026(2) -0.0045(17) 0.0024(18) -0.0006(17)
B1 0.022(2) 0.020(2) 0.026(3) 0.0038(18) 0.006(2) 0.0023(18)
N2 0.0197(18) 0.0174(17) 0.029(2) -0.0002(14) -0.0006(15) -0.0012(14)
C2 0.027(2) 0.022(2) 0.043(3) -0.0039(19) 0.004(2) 0.0011(19)
N3 0.0232(19) 0.0231(18) 0.028(2) 0.0023(15) 0.0022(16) 0.0045(15)
C3 0.030(2) 0.021(2) 0.042(3) 0.0023(19) 0.011(2) -0.0027(19)
N4 0.0229(18) 0.0203(18) 0.021(2) 0.0011(14) -0.0007(14) 0.0001(14)
C4 0.024(2) 0.021(2) 0.020(2) 0.0009(16) 0.0018(18) -0.0007(17)
C5 0.032(2) 0.025(2) 0.036(3) 0.003(2) 0.012(2) 0.0061(19)
C6 0.037(3) 0.020(2) 0.033(3) 0.003(2) 0.010(2) 0.002(2)
C7 0.023(2) 0.025(2) 0.039(3) -0.0079(19) -0.0051(19) 0.0064(18)
C8 0.023(2) 0.041(3) 0.052(4) -0.013(3) -0.006(2) 0.006(2)
C9 0.042(3) 0.041(3) 0.037(3) -0.007(3) 0.007(2) 0.008(2)
C10 0.034(3) 0.030(3) 0.061(4) -0.012(2) 0.004(3) 0.003(2)
C11 0.026(2) 0.031(2) 0.026(3) 0.002(2) 0.003(2) -0.0042(19)
C12 0.027(2) 0.033(3) 0.036(3) 0.006(2) 0.000(2) -0.004(2)
C13 0.050(3) 0.049(3) 0.024(3) 0.002(2) -0.002(2) -0.011(3)
C14 0.042(3) 0.030(3) 0.044(3) 0.008(2) 0.002(3) -0.003(2)
C15 0.022(2) 0.025(2) 0.024(2) 0.0004(18) 0.0096(18) -0.0015(17)
C16 0.041(3) 0.040(3) 0.032(3) 0.003(2) 0.003(2) 0.018(2)
C17 0.049(3) 0.049(3) 0.033(3) 0.008(3) 0.001(3) 0.017(3)
C18 0.031(3) 0.042(3) 0.031(3) 0.002(2) 0.002(2) 0.000(2)
C19 0.045(3) 0.032(3) 0.029(3) -0.004(2) -0.004(2) -0.005(2)
C20 0.035(3) 0.023(2) 0.029(3) -0.0049(19) -0.001(2) 0.0007(19)
C21 0.023(2) 0.021(2) 0.034(3) 0.0009(18) 0.002(2) -0.0003(17)
C22 0.028(3) 0.044(3) 0.036(3) 0.007(2) 0.008(2) -0.006(2)
C23 0.021(3) 0.061(4) 0.067(5) 0.014(3) 0.008(3) 0.000(3)
C24 0.024(3) 0.037(3) 0.082(5) -0.001(3) -0.007(3) -0.001(2)
C25 0.036(3) 0.052(4) 0.048(4) -0.010(3) -0.015(3) 0.008(2)
C26 0.033(3) 0.042(3) 0.037(3) -0.001(2) -0.003(2) 0.006(2)

loop_
_atom_type_symbol
_atom_type_description
_atom_type_scat_dispersion_real
_atom_type_scat_dispersion_imag
_atom_type_scat_source
C C 0.0033 0.0016 'International Tables Vol C Tables 4.2.6.8 and 6.1.1.4'
H H 0.0000 0.0000 'International Tables Vol C Tables 4.2.6.8 and 6.1.1.4'
B B 0.0013 0.0007 'International Tables Vol C Tables 4.2.6.8 and 6.1.1.4'
N N 0.0061 0.0033 'International Tables Vol C Tables 4.2.6.8 and 6.1.1.4'
Cl Cl 0.1484 0.1585 'International Tables Vol C Tables 4.2.6.8 and 6.1.1.4'
Ge Ge 0.1547 1.8001 'International Tables Vol C Tables 4.2.6.8 and 6.1.1.4'

loop_
_geom_angle_atom_site_label_1
_geom_angle_atom_site_label_2
_geom_angle_atom_site_label_3
_geom_angle
C1 Ge1 C4 91.21(19)
C1 Ge1 Cl1 96.49(15)
C4 Ge1 Cl1 91.30(14)
C2 N1 C1 108.7(4)
C2 N1 C7 124.3(4)
C1 N1 C7 126.8(4)
N2 C1 N1 107.0(4)
N2 C1 Ge1 125.6(3)
N1 C1 Ge1 126.4(3)
N2 B1 N3 108.2(4)
N2 B1 C21 107.7(4)
N3 B1 C21 107.4(4)
N2 B1 C15 109.2(4)
N3 B1 C15 109.8(4)
C21 B1 C15 114.3(4)
C1 N2 C3 108.9(4)
C1 N2 B1 130.1(4)
C3 N2 B1 119.9(4)
C3 C2 N1 107.7(4)
C4 N3 C5 108.3(4)
C4 N3 B1 130.1(4)
C5 N3 B1 121.5(4)
C2 C3 N2 107.7(5)
C6 N4 C4 108.4(4)
C6 N4 C11 124.2(4)
C4 N4 C11 127.3(4)
N3 C4 N4 107.4(4)
N3 C4 Ge1 126.9(3)
N4 C4 Ge1 125.7(3)
C6 C5 N3 108.8(5)
C5 C6 N4 107.0(4)
N1 C7 C9 109.9(4)
N1 C7 C10 108.9(4)
C9 C7 C10 108.7(5)
N1 C7 C8 109.2(4)
C9 C7 C8 110.6(5)
C10 C7 C8 109.5(5)
N4 C11 C14 109.6(4)
N4 C11 C12 111.0(4)
C14 C11 C12 108.7(4)
N4 C11 C13 107.8(4)
C14 C11 C13 109.7(5)
C12 C11 C13 110.0(5)
C20 C15 C16 115.1(5)
C20 C15 B1 119.9(4)
C16 C15 B1 124.9(4)
C17 C16 C15 122.1(5)
C16 C17 C18 121.7(6)
C17 C18 C19 118.5(6)
C18 C19 C20 120.0(5)
C19 C20 C15 122.7(5)
C22 C21 C26 116.9(5)
C22 C21 B1 123.9(5)
C26 C21 B1 119.1(5)
C21 C22 C23 122.0(6)
C24 C23 C22 119.8(6)
C23 C24 C25 120.1(5)
C26 C25 C24 119.0(6)
C25 C26 C21 122.0(6)

loop_
_geom_bond_atom_site_label_1
_geom_bond_atom_site_label_2
_geom_bond_distance
Ge1 C1 2.036(5)
Ge1 C4 2.038(5)
Ge1 Cl1 2.3041(15)
N1 C2 1.374(7)
N1 C1 1.385(6)
N1 C7 1.506(6)
C1 N2 1.349(6)
B1 N2 1.569(6)
B1 N3 1.582(6)
B1 C21 1.624(7)
B1 C15 1.625(8)
N2 C3 1.392(6)
C2 C3 1.357(7)
N3 C4 1.347(6)
N3 C5 1.378(6)
N4 C6 1.379(7)
N4 C4 1.380(6)
N4 C11 1.502(6)
C5 C6 1.349(7)
C7 C9 1.526(9)
C7 C10 1.529(8)
C7 C8 1.530(7)
C11 C14 1.519(7)
C11 C12 1.525(7)
C11 C13 1.528(8)
C15 C20 1.403(7)
C15 C16 1.410(7)
C16 C17 1.364(9)
C17 C18 1.376(9)
C18 C19 1.384(9)
C19 C20 1.386(8)
C21 C22 1.386(7)
C21 C26 1.399(9)
C22 C23 1.399(8)
C23 C24 1.371(11)
C24 C25 1.397(11)
C25 C26 1.395(9)

loop_
_platon_squeeze_void_nr
_platon_squeeze_void_average_x
_platon_squeeze_void_average_y
_platon_squeeze_void_average_z
_platon_squeeze_void_volume
_platon_squeeze_void_count_electrons
1 0.000 0.000 0.005 204.6 48.0
2 0.750 0.250 -0.245 204.6 47.5
3 0.250 0.250 0.255 204.6 47.5
4 0.500 0.500 0.005 204.6 48.0
5 0.250 0.750 -0.245 204.6 47.5
6 0.750 0.750 0.255 204.6 47.5
7 0.500 0.000 0.505 204.6 48.0
8 1.000 0.500 0.505 204.6 48.0
